data_7006060
loop_
_publ_author_name
'Afrati, Tereza'
'Dendrinou-Samara, Catherine'
'Raptopoulou, Catherine'
'Terzis, Aris'
'Tangoulis, Vassilis'
'Kessissoglou, Dimitris P.'

_publ_section_title
;
 Copper inverse-9-metallacrown-3 compounds showing antisymmetric
 magnetic behaviour.
;
_journal_issue 44
_journal_name_full 'Dalton transactions (Cambridge, England : 2003)'
_journal_page_first 5156
_journal_page_last 5164
_journal_paper_doi 10.1039/b708767e
_journal_year 2007
_chemical_formula_sum 'C37 H30 Cl2 Cu3 N6 O8'
_chemical_formula_weight 948.19
_chemical_name_systematic
;
?
;
_space_group_IT_number 14
_symmetry_cell_setting monoclinic
_symmetry_space_group_name_Hall '-P 2ybc'
_symmetry_space_group_name_H-M 'P 1 21/c 1'
_atom_sites_solution_hydrogens geom
_atom_sites_solution_primary direct
_atom_sites_solution_secondary difmap
_audit_creation_method SHELXL-97
_cell_angle_alpha 90.00
_cell_angle_beta 101.00(3)
_cell_angle_gamma 90.00
_cell_formula_units_Z 4
_cell_length_a 8.085(5)
_cell_length_b 30.75(2)
_cell_length_c 15.438(9)
_cell_measurement_reflns_used 25
_cell_measurement_temperature 298
_cell_measurement_theta_max 11
_cell_measurement_theta_min 5.5
_cell_volume 3768(4)
_computing_structure_refinement 'SHELXL-97 (Sheldrick, 1997)'
_computing_structure_solution 'SHELXS-86 (Sheldrick, 1986)'
_diffrn_ambient_temperature 298
_diffrn_measured_fraction_theta_full 0.998
_diffrn_measured_fraction_theta_max 0.998
_diffrn_measurement_device_type 'Crystal Logic Dual Goniometer'
_diffrn_measurement_method \q/2\q
_diffrn_radiation_monochromator graphite
_diffrn_radiation_source 'fine-focus sealed tube'
_diffrn_radiation_type MoK\a
_diffrn_radiation_wavelength 0.71073
_diffrn_reflns_av_R_equivalents 0.0408
_diffrn_reflns_av_sigmaI/netI 0.0651
_diffrn_reflns_limit_h_max 9
_diffrn_reflns_limit_h_min -9
_diffrn_reflns_limit_k_max 36
_diffrn_reflns_limit_k_min 0
_diffrn_reflns_limit_l_max 0
_diffrn_reflns_limit_l_min -18
_diffrn_reflns_number 6896
_diffrn_reflns_theta_full 25.00
_diffrn_reflns_theta_max 25.00
_diffrn_reflns_theta_min 2.40
_diffrn_standards_decay_% -1.4
_diffrn_standards_interval_count 97
_diffrn_standards_number 3
_exptl_absorpt_coefficient_mu 1.881
_exptl_absorpt_correction_type none
_exptl_crystal_colour green
_exptl_crystal_density_diffrn 1.672
_exptl_crystal_density_method 'not measured'
_exptl_crystal_description parall
_exptl_crystal_F_000 1916
_exptl_crystal_size_max 0.60
_exptl_crystal_size_mid 0.20
_exptl_crystal_size_min 0.10
_refine_diff_density_max 0.528
_refine_diff_density_min -0.595
_refine_diff_density_rms 0.084
_refine_ls_extinction_method none
_refine_ls_goodness_of_fit_ref 1.065
_refine_ls_hydrogen_treatment mixed
_refine_ls_matrix_type full
_refine_ls_number_parameters 614
_refine_ls_number_reflns 6637
_refine_ls_number_restraints 0
_refine_ls_restrained_S_all 1.065
_refine_ls_R_factor_all 0.0841
_refine_ls_R_factor_gt 0.0501
_refine_ls_shift/su_max 0.003
_refine_ls_shift/su_mean 0.000
_refine_ls_structure_factor_coef Fsqd
_refine_ls_weighting_details 'calc w=1/[\s^2^(Fo^2^)+(0.0424P)^2^+5.7151P] where P=(Fo^2^+2Fc^2^)/3'
_refine_ls_weighting_scheme calc
_refine_ls_wR_factor_gt 0.1134
_refine_ls_wR_factor_ref 0.1326
_reflns_number_gt 4616
_reflns_number_total 6637
_reflns_threshold_expression >2sigma(I)
_cod_data_source_file b708767e.txt
_cod_data_source_block kep85
_cod_depositor_comments
;
The following automatic conversions were performed:

'_symmetry_cell_setting' tag value 'moniclinic' was replaced with
'monoclinic' value.

Automatic conversion script
Id: cif_fix_values 1646 2011-03-28 12:23:43Z adriana 
;
_cod_original_sg_symbol_H-M P21/c
_cod_database_code 7006060

loop_
_symmetry_equiv_pos_as_xyz
'x, y, z'
'x, -y+1/2, z+1/2'
'-x, -y, -z'
'-x, y-1/2, -z-1/2'

loop_
_atom_site_label
_atom_site_type_symbol
_atom_site_fract_x
_atom_site_fract_y
_atom_site_fract_z
_atom_site_U_iso_or_equiv
_atom_site_adp_type
_atom_site_occupancy
_atom_site_symmetry_multiplicity
_atom_site_calc_flag
_atom_site_refinement_flags
_atom_site_disorder_assembly
_atom_site_disorder_group
Cu1 Cu 0.51159(10) 0.605222(19) 0.72248(4) 0.0481(2) Uani 1 1 d . . .
Cu2 Cu 0.46699(10) 0.675600(19) 0.57474(4) 0.0479(2) Uani 1 1 d . . .
Cu3 Cu 0.30706(10) 0.58496(2) 0.53431(4) 0.0501(2) Uani 1 1 d . . .
O1 O 0.3099(6) 0.53889(12) 0.6179(2) 0.0613(12) Uani 1 1 d . . .
N1 N 0.6457(6) 0.57198(13) 0.8218(3) 0.0440(11) Uani 1 1 d . . .
N2 N 0.4216(6) 0.54685(13) 0.6917(3) 0.0464(11) Uani 1 1 d . . .
O11 O 0.6117(5) 0.66061(11) 0.7585(2) 0.0513(10) Uani 1 1 d . . .
N11 N 0.5390(6) 0.73554(12) 0.5525(2) 0.0417(10) Uani 1 1 d . . .
N12 N 0.5991(6) 0.68863(13) 0.6915(3) 0.0451(11) Uani 1 1 d . . .
O21 O 0.3320(6) 0.67033(11) 0.4592(2) 0.0572(11) Uani 1 1 d . . .
N21 N 0.2222(6) 0.54786(14) 0.4308(3) 0.0519(12) Uani 1 1 d . . .
N22 N 0.2856(6) 0.62888(14) 0.4411(3) 0.0486(12) Uani 1 1 d . . .
O31 O 0.3343(5) 0.63036(11) 0.6278(2) 0.0468(9) Uani 1 1 d . . .
O41 O 0.3360(8) 0.62238(18) 0.8450(4) 0.0997(18) Uani 1 1 d . . .
C1 C 0.7660(8) 0.5870(2) 0.8843(4) 0.0514(14) Uani 1 1 d . . .
C2 C 0.8406(8) 0.5621(2) 0.9561(4) 0.0546(15) Uani 1 1 d . . .
C3 C 0.7875(8) 0.5204(2) 0.9612(4) 0.0515(14) Uani 1 1 d . . .
C4 C 0.6638(8) 0.50416(19) 0.8958(4) 0.0470(13) Uani 1 1 d . . .
C5 C 0.5924(7) 0.53022(15) 0.8263(3) 0.0411(12) Uani 1 1 d . . .
C6 C 0.4604(7) 0.51676(16) 0.7507(3) 0.0420(12) Uani 1 1 d . . .
C7 C 0.3853(7) 0.47280(15) 0.7438(3) 0.0427(12) Uani 1 1 d . . .
C8 C 0.3682(8) 0.44891(17) 0.6665(4) 0.0484(14) Uani 1 1 d . . .
C9 C 0.2927(10) 0.40867(19) 0.6605(5) 0.0606(17) Uani 1 1 d . . .
C10 C 0.2347(8) 0.39124(18) 0.7311(4) 0.0569(16) Uani 1 1 d . . .
C11 C 0.2519(9) 0.41461(18) 0.8077(4) 0.0575(16) Uani 1 1 d . . .
C12 C 0.3259(8) 0.45482(17) 0.8150(4) 0.0478(14) Uani 1 1 d . . .
C21 C 0.5022(8) 0.75783(17) 0.4770(3) 0.0494(14) Uani 1 1 d . . .
C22 C 0.5687(9) 0.79806(18) 0.4667(4) 0.0567(17) Uani 1 1 d . . .
C23 C 0.6794(10) 0.81530(18) 0.5352(4) 0.0633(19) Uani 1 1 d . . .
C24 C 0.7184(9) 0.79326(18) 0.6145(4) 0.0530(16) Uani 1 1 d . . .
C25 C 0.6433(7) 0.75297(15) 0.6221(3) 0.0397(12) Uani 1 1 d . . .
C26 C 0.6718(7) 0.72615(16) 0.7027(3) 0.0424(12) Uani 1 1 d . . .
C27 C 0.7701(7) 0.74086(15) 0.7885(3) 0.0422(12) Uani 1 1 d . . .
C28 C 0.9029(9) 0.7164(2) 0.8321(4) 0.0532(15) Uani 1 1 d . . .
C29 C 0.9919(10) 0.7287(2) 0.9134(4) 0.068(2) Uani 1 1 d . . .
C30 C 0.9472(11) 0.7657(2) 0.9531(4) 0.070(2) Uani 1 1 d . . .
C31 C 0.8187(10) 0.7909(2) 0.9118(4) 0.0624(18) Uani 1 1 d . . .
C32 C 0.7274(9) 0.77857(17) 0.8285(4) 0.0504(14) Uani 1 1 d . . .
C41 C 0.1813(10) 0.5057(2) 0.4314(5) 0.0654(19) Uani 1 1 d . . .
C42 C 0.1118(9) 0.4836(2) 0.3556(5) 0.0675(19) Uani 1 1 d . . .
C43 C 0.0822(9) 0.5050(2) 0.2778(5) 0.0639(18) Uani 1 1 d . . .
C44 C 0.1252(8) 0.5487(2) 0.2758(4) 0.0539(15) Uani 1 1 d . . .
C45 C 0.1935(7) 0.56951(17) 0.3526(3) 0.0454(13) Uani 1 1 d . . .
C46 C 0.2413(7) 0.61629(17) 0.3606(3) 0.0461(13) Uani 1 1 d . . .
C47 C 0.2410(7) 0.64497(17) 0.2830(3) 0.0439(12) Uani 1 1 d . . .
C48 C 0.1718(9) 0.6862(2) 0.2811(4) 0.0527(15) Uani 1 1 d . . .
C49 C 0.1772(10) 0.7137(2) 0.2114(5) 0.0670(19) Uani 1 1 d . . .
C50 C 0.2483(10) 0.6996(3) 0.1415(4) 0.076(2) Uani 1 1 d . . .
C51 C 0.3160(10) 0.6592(3) 0.1423(4) 0.073(2) Uani 1 1 d . . .
C52 C 0.3132(8) 0.6314(2) 0.2130(4) 0.0579(16) Uani 1 1 d . . .
C61 C 0.1725(11) 0.6447(3) 0.6512(5) 0.087(2) Uani 1 1 d . . .
H61A H 0.1942 0.6671 0.6952 0.113 Uiso 1 1 calc R . .
H61B H 0.1196 0.6204 0.6741 0.113 Uiso 1 1 calc R . .
H61C H 0.0994 0.6557 0.5996 0.113 Uiso 1 1 calc R . .
Cl1 Cl 0.2597(2) 0.59843(5) 0.90458(11) 0.0643(4) Uani 1 1 d . . .
O42 O 0.1872(10) 0.5610(2) 0.8651(6) 0.153(3) Uani 1 1 d . . .
O43 O 0.3975(12) 0.5874(3) 0.9743(5) 0.155(3) Uani 1 1 d . . .
O44 O 0.1447(7) 0.62530(18) 0.9372(4) 0.1023(19) Uani 1 1 d . . .
Cl2 Cl 0.6425(2) 0.60692(5) 0.56515(10) 0.0649(4) Uani 1 1 d . . .
H1 H 0.802(6) 0.6107(17) 0.881(3) 0.036(15) Uiso 1 1 d . . .
H2 H 0.917(7) 0.5718(18) 0.994(4) 0.049(17) Uiso 1 1 d . . .
H3 H 0.834(6) 0.5038(17) 1.008(3) 0.042(14) Uiso 1 1 d . . .
H4 H 0.627(7) 0.4785(19) 0.897(4) 0.053(17) Uiso 1 1 d . . .
H8 H 0.428(7) 0.4595(17) 0.624(4) 0.047(15) Uiso 1 1 d . . .
H9 H 0.288(11) 0.395(3) 0.616(6) 0.11(3) Uiso 1 1 d . . .
H10 H 0.162(8) 0.365(2) 0.725(4) 0.069(19) Uiso 1 1 d . . .
H11 H 0.218(7) 0.4011(19) 0.854(4) 0.058(17) Uiso 1 1 d . . .
H12 H 0.320(7) 0.4710(19) 0.857(4) 0.053(17) Uiso 1 1 d . . .
H21 H 0.418(6) 0.7465(15) 0.430(3) 0.035(13) Uiso 1 1 d . . .
H22 H 0.533(7) 0.8127(19) 0.422(4) 0.055(17) Uiso 1 1 d . . .
H23 H 0.731(7) 0.8418(19) 0.533(4) 0.050(15) Uiso 1 1 d . . .
H24 H 0.790(8) 0.802(2) 0.654(4) 0.06(2) Uiso 1 1 d . . .
H28 H 0.925(7) 0.6964(18) 0.806(3) 0.037(16) Uiso 1 1 d . . .
H29 H 1.077(8) 0.715(2) 0.938(4) 0.06(2) Uiso 1 1 d . . .
H30 H 1.022(9) 0.773(2) 1.004(5) 0.09(2) Uiso 1 1 d . . .
H31 H 0.752(8) 0.815(2) 0.931(4) 0.07(2) Uiso 1 1 d . . .
H32 H 0.626(6) 0.7929(16) 0.803(3) 0.036(14) Uiso 1 1 d . . .
H41 H 0.195(8) 0.493(2) 0.479(4) 0.07(2) Uiso 1 1 d . . .
H42 H 0.082(7) 0.4554(19) 0.366(4) 0.048(16) Uiso 1 1 d . . .
H43 H 0.027(9) 0.494(3) 0.232(5) 0.09(3) Uiso 1 1 d . . .
H44 H 0.091(8) 0.562(2) 0.228(4) 0.07(2) Uiso 1 1 d . . .
H48 H 0.119(8) 0.691(2) 0.321(4) 0.06(2) Uiso 1 1 d . . .
H49 H 0.127(8) 0.738(2) 0.207(4) 0.053(18) Uiso 1 1 d . . .
H50 H 0.258(9) 0.727(3) 0.101(5) 0.10(3) Uiso 1 1 d . . .
H51 H 0.376(9) 0.648(2) 0.104(5) 0.09(2) Uiso 1 1 d . . .
H52 H 0.366(7) 0.6049(18) 0.214(3) 0.043(15) Uiso 1 1 d . . .

loop_
_atom_site_aniso_label
_atom_site_aniso_U_11
_atom_site_aniso_U_22
_atom_site_aniso_U_33
_atom_site_aniso_U_23
_atom_site_aniso_U_13
_atom_site_aniso_U_12
Cu1 0.0761(5) 0.0299(3) 0.0328(3) 0.0055(2) -0.0039(3) -0.0072(3)
Cu2 0.0825(5) 0.0318(3) 0.0255(3) 0.0029(2) 0.0008(3) -0.0072(3)
Cu3 0.0810(5) 0.0313(3) 0.0317(3) 0.0027(3) -0.0050(3) -0.0042(3)
O1 0.098(3) 0.0352(19) 0.040(2) 0.0070(16) -0.012(2) -0.017(2)
N1 0.062(3) 0.037(2) 0.031(2) 0.0025(18) 0.005(2) -0.004(2)
N2 0.068(3) 0.035(2) 0.032(2) 0.0027(18) -0.002(2) -0.005(2)
O11 0.087(3) 0.0352(18) 0.0270(17) 0.0063(14) -0.0015(18) -0.0153(19)
N11 0.071(3) 0.031(2) 0.0233(19) 0.0023(16) 0.009(2) 0.001(2)
N12 0.077(3) 0.031(2) 0.026(2) 0.0051(16) 0.006(2) -0.007(2)
O21 0.095(3) 0.0336(19) 0.0336(19) 0.0026(15) -0.0110(19) -0.0100(19)
N21 0.072(3) 0.034(2) 0.044(3) -0.0002(19) -0.005(2) -0.003(2)
N22 0.077(3) 0.035(2) 0.029(2) -0.0015(18) -0.002(2) -0.005(2)
O31 0.071(3) 0.0354(18) 0.0319(18) 0.0021(15) 0.0038(17) 0.0009(18)
O41 0.137(5) 0.082(4) 0.094(4) 0.006(3) 0.057(4) -0.015(3)
C1 0.068(4) 0.049(3) 0.038(3) -0.001(3) 0.011(3) -0.010(3)
C2 0.057(4) 0.063(4) 0.041(3) 0.000(3) 0.002(3) -0.002(3)
C3 0.054(4) 0.059(4) 0.040(3) 0.016(3) 0.005(3) 0.011(3)
C4 0.053(4) 0.045(3) 0.043(3) 0.009(2) 0.009(3) 0.002(3)
C5 0.055(3) 0.036(3) 0.033(3) 0.007(2) 0.010(2) 0.005(2)
C6 0.059(3) 0.031(2) 0.035(3) 0.003(2) 0.007(2) 0.003(2)
C7 0.056(3) 0.028(2) 0.045(3) 0.005(2) 0.010(2) 0.003(2)
C8 0.069(4) 0.034(3) 0.042(3) 0.001(2) 0.012(3) 0.000(3)
C9 0.083(5) 0.040(3) 0.056(4) -0.009(3) 0.007(3) -0.002(3)
C10 0.069(4) 0.029(3) 0.072(4) 0.006(3) 0.011(3) -0.004(3)
C11 0.076(4) 0.040(3) 0.060(4) 0.020(3) 0.021(3) 0.002(3)
C12 0.070(4) 0.035(3) 0.042(3) 0.000(2) 0.019(3) 0.005(3)
C21 0.072(4) 0.039(3) 0.036(3) 0.004(2) 0.006(3) 0.008(3)
C22 0.094(5) 0.041(3) 0.035(3) 0.012(2) 0.012(3) 0.011(3)
C23 0.114(6) 0.034(3) 0.045(3) 0.009(2) 0.022(3) -0.013(3)
C24 0.082(5) 0.036(3) 0.040(3) 0.002(2) 0.010(3) -0.013(3)
C25 0.064(3) 0.027(2) 0.030(2) 0.0010(19) 0.014(2) -0.001(2)
C26 0.063(4) 0.035(3) 0.029(2) 0.003(2) 0.008(2) -0.004(2)
C27 0.063(4) 0.031(2) 0.032(2) 0.005(2) 0.008(2) -0.009(2)
C28 0.074(4) 0.040(3) 0.045(3) -0.001(3) 0.009(3) -0.010(3)
C29 0.085(5) 0.056(4) 0.052(4) 0.008(3) -0.012(4) -0.016(4)
C30 0.107(6) 0.055(4) 0.039(3) 0.001(3) -0.009(4) -0.024(4)
C31 0.108(6) 0.039(3) 0.042(3) -0.007(3) 0.021(4) -0.021(3)
C32 0.077(4) 0.035(3) 0.041(3) 0.000(2) 0.016(3) -0.008(3)
C41 0.085(5) 0.040(3) 0.063(4) -0.001(3) -0.008(4) 0.000(3)
C42 0.083(5) 0.038(3) 0.073(4) -0.014(3) -0.008(4) -0.002(3)
C43 0.075(5) 0.052(4) 0.058(4) -0.020(3) -0.003(3) 0.002(3)
C44 0.062(4) 0.050(3) 0.043(3) -0.009(3) -0.006(3) 0.004(3)
C45 0.057(3) 0.039(3) 0.036(3) -0.008(2) 0.000(2) 0.005(2)
C46 0.061(4) 0.041(3) 0.032(3) 0.000(2) -0.004(2) 0.004(2)
C47 0.052(3) 0.049(3) 0.030(2) -0.003(2) 0.003(2) -0.001(2)
C48 0.067(4) 0.055(3) 0.037(3) 0.008(3) 0.012(3) 0.007(3)
C49 0.075(5) 0.065(4) 0.058(4) 0.024(3) 0.006(3) 0.007(4)
C50 0.075(5) 0.105(6) 0.046(4) 0.027(4) 0.004(3) -0.006(4)
C51 0.070(5) 0.114(6) 0.034(3) -0.006(4) 0.011(3) 0.001(4)
C52 0.063(4) 0.069(4) 0.040(3) -0.006(3) 0.005(3) 0.005(3)
C61 0.111(7) 0.076(5) 0.067(5) 0.008(4) 0.003(4) -0.001(5)
Cl1 0.0840(12) 0.0454(8) 0.0710(10) -0.0056(7) 0.0333(9) -0.0062(7)
O42 0.182(7) 0.098(5) 0.209(8) -0.089(5) 0.111(6) -0.069(5)
O43 0.213(9) 0.151(7) 0.088(5) 0.014(4) -0.007(5) 0.078(6)
O44 0.089(4) 0.085(4) 0.140(5) -0.049(4) 0.041(4) -0.001(3)
Cl2 0.0929(12) 0.0523(8) 0.0500(8) 0.0010(7) 0.0148(8) 0.0160(8)

loop_
_atom_type_symbol
_atom_type_description
_atom_type_scat_dispersion_real
_atom_type_scat_dispersion_imag
_atom_type_scat_source
C C 0.0033 0.0016 'International Tables Vol C Tables 4.2.6.8 and 6.1.1.4'
H H 0.0000 0.0000 'International Tables Vol C Tables 4.2.6.8 and 6.1.1.4'
N N 0.0061 0.0033 'International Tables Vol C Tables 4.2.6.8 and 6.1.1.4'
O O 0.0106 0.0060 'International Tables Vol C Tables 4.2.6.8 and 6.1.1.4'
Cl Cl 0.1484 0.1585 'International Tables Vol C Tables 4.2.6.8 and 6.1.1.4'
Cu Cu 0.3201 1.2651 'International Tables Vol C Tables 4.2.6.8 and 6.1.1.4'

loop_
_geom_angle_atom_site_label_1
_geom_angle_atom_site_label_2
_geom_angle_atom_site_label_3
_geom_angle
_geom_angle_site_symmetry_1
_geom_angle_site_symmetry_3
_geom_angle_publ_flag
O11 Cu1 N2 176.08(17) . . ?
O11 Cu1 N1 95.46(16) . . ?
N2 Cu1 N1 80.70(17) . . ?
O11 Cu1 O31 94.16(15) . . ?
N2 Cu1 O31 89.75(16) . . ?
N1 Cu1 O31 167.16(18) . . ?
O21 Cu2 N12 172.96(16) . . ?
O21 Cu2 N11 92.95(16) . . ?
N12 Cu2 N11 80.90(16) . . ?
O21 Cu2 O31 93.86(16) . . ?
N12 Cu2 O31 90.37(16) . . ?
N11 Cu2 O31 154.89(17) . . ?
O21 Cu2 Cl2 95.73(13) . . ?
N12 Cu2 Cl2 90.63(14) . . ?
N11 Cu2 Cl2 124.85(15) . . ?
O31 Cu2 Cl2 78.41(13) . . ?
O1 Cu3 N22 174.18(18) . . ?
O1 Cu3 N21 94.35(18) . . ?
N22 Cu3 N21 80.52(18) . . ?
O1 Cu3 O31 92.55(16) . . ?
N22 Cu3 O31 91.80(16) . . ?
N21 Cu3 O31 164.71(19) . . ?
O1 Cu3 Cl2 100.40(14) . . ?
N22 Cu3 Cl2 84.49(15) . . ?
N21 Cu3 Cl2 117.45(16) . . ?
O31 Cu3 Cl2 74.50(13) . . ?
N2 O1 Cu3 111.1(3) . . ?
C1 N1 C5 119.4(5) . . ?
C1 N1 Cu1 127.1(4) . . ?
C5 N1 Cu1 113.2(3) . . ?
C6 N2 O1 120.2(4) . . ?
C6 N2 Cu1 117.1(3) . . ?
O1 N2 Cu1 122.3(3) . . ?
N12 O11 Cu1 112.5(3) . . ?
C21 N11 C25 119.6(4) . . ?
C21 N11 Cu2 127.2(4) . . ?
C25 N11 Cu2 113.1(3) . . ?
C26 N12 O11 120.4(4) . . ?
C26 N12 Cu2 117.6(3) . . ?
O11 N12 Cu2 122.0(3) . . ?
N22 O21 Cu2 111.2(3) . . ?
C41 N21 C45 118.7(5) . . ?
C41 N21 Cu3 126.9(4) . . ?
C45 N21 Cu3 114.2(3) . . ?
C46 N22 O21 120.1(4) . . ?
C46 N22 Cu3 118.2(4) . . ?
O21 N22 Cu3 121.3(3) . . ?
C61 O31 Cu3 113.8(4) . . ?
C61 O31 Cu1 118.5(3) . . ?
Cu3 O31 Cu1 102.95(17) . . ?
C61 O31 Cu2 117.0(4) . . ?
Cu3 O31 Cu2 100.52(16) . . ?
Cu1 O31 Cu2 101.57(18) . . ?
N1 C1 C2 122.6(6) . . ?
N1 C1 H1 120(4) . . ?
C2 C1 H1 117(4) . . ?
C3 C2 C1 118.2(6) . . ?
C3 C2 H2 120(4) . . ?
C1 C2 H2 122(4) . . ?
C2 C3 C4 119.6(5) . . ?
C2 C3 H3 119(3) . . ?
C4 C3 H3 121(3) . . ?
C3 C4 C5 120.1(6) . . ?
C3 C4 H4 122(4) . . ?
C5 C4 H4 118(4) . . ?
N1 C5 C4 120.0(5) . . ?
N1 C5 C6 114.2(4) . . ?
C4 C5 C6 125.7(5) . . ?
N2 C6 C7 124.2(5) . . ?
N2 C6 C5 113.3(4) . . ?
C7 C6 C5 122.5(4) . . ?
C8 C7 C12 118.4(5) . . ?
C8 C7 C6 121.3(5) . . ?
C12 C7 C6 120.3(5) . . ?
C9 C8 C7 120.3(6) . . ?
C9 C8 H8 123(3) . . ?
C7 C8 H8 116(3) . . ?
C10 C9 C8 120.8(6) . . ?
C10 C9 H9 120(6) . . ?
C8 C9 H9 119(6) . . ?
C11 C10 C9 119.1(6) . . ?
C11 C10 H10 118(4) . . ?
C9 C10 H10 122(4) . . ?
C10 C11 C12 121.1(6) . . ?
C10 C11 H11 116(4) . . ?
C12 C11 H11 123(4) . . ?
C11 C12 C7 120.2(5) . . ?
C11 C12 H12 121(4) . . ?
C7 C12 H12 117(4) . . ?
N11 C21 C22 122.5(6) . . ?
N11 C21 H21 119(3) . . ?
C22 C21 H21 119(3) . . ?
C23 C22 C21 118.6(5) . . ?
C23 C22 H22 121(4) . . ?
C21 C22 H22 120(4) . . ?
C22 C23 C24 120.2(6) . . ?
C22 C23 H23 124(3) . . ?
C24 C23 H23 116(4) . . ?
C23 C24 C25 118.7(6) . . ?
C23 C24 H24 122(5) . . ?
C25 C24 H24 119(5) . . ?
N11 C25 C24 120.3(5) . . ?
N11 C25 C26 115.2(4) . . ?
C24 C25 C26 124.5(5) . . ?
N12 C26 C25 113.1(4) . . ?
N12 C26 C27 123.2(4) . . ?
C25 C26 C27 123.8(4) . . ?
C28 C27 C32 118.4(5) . . ?
C28 C27 C26 120.4(5) . . ?
C32 C27 C26 121.2(5) . . ?
C29 C28 C27 121.3(6) . . ?
C29 C28 H28 124(4) . . ?
C27 C28 H28 115(4) . . ?
C30 C29 C28 119.9(7) . . ?
C30 C29 H29 119(5) . . ?
C28 C29 H29 121(5) . . ?
C31 C30 C29 120.5(6) . . ?
C31 C30 H30 126(5) . . ?
C29 C30 H30 113(5) . . ?
C30 C31 C32 119.9(6) . . ?
C30 C31 H31 134(4) . . ?
C32 C31 H31 105(4) . . ?
C27 C32 C31 120.0(6) . . ?
C27 C32 H32 118(3) . . ?
C31 C32 H32 121(3) . . ?
N21 C41 C42 122.2(7) . . ?
N21 C41 H41 119(5) . . ?
C42 C41 H41 119(5) . . ?
C43 C42 C41 119.3(6) . . ?
C43 C42 H42 128(3) . . ?
C41 C42 H42 113(4) . . ?
C42 C43 C44 119.3(6) . . ?
C42 C43 H43 121(5) . . ?
C44 C43 H43 119(5) . . ?
C45 C44 C43 119.6(6) . . ?
C45 C44 H44 122(5) . . ?
C43 C44 H44 117(5) . . ?
N21 C45 C44 120.9(5) . . ?
N21 C45 C46 113.7(4) . . ?
C44 C45 C46 125.4(5) . . ?
N22 C46 C47 123.9(5) . . ?
N22 C46 C45 113.0(5) . . ?
C47 C46 C45 123.1(4) . . ?
C48 C47 C52 119.2(5) . . ?
C48 C47 C46 119.9(5) . . ?
C52 C47 C46 120.9(5) . . ?
C49 C48 C47 120.4(6) . . ?
C49 C48 H48 124(5) . . ?
C47 C48 H48 115(4) . . ?
C48 C49 C50 119.7(7) . . ?
C48 C49 H49 121(4) . . ?
C50 C49 H49 119(4) . . ?
C51 C50 C49 120.5(7) . . ?
C51 C50 H50 131(4) . . ?
C49 C50 H50 107(4) . . ?
C50 C51 C52 120.1(7) . . ?
C50 C51 H51 127(5) . . ?
C52 C51 H51 112(5) . . ?
C47 C52 C51 120.0(7) . . ?
C47 C52 H52 121(3) . . ?
C51 C52 H52 118(3) . . ?
O31 C61 H61A 109.5 . . ?
O31 C61 H61B 109.5 . . ?
H61A C61 H61B 109.5 . . ?
O31 C61 H61C 109.5 . . ?
H61A C61 H61C 109.5 . . ?
H61B C61 H61C 109.5 . . ?
O42 Cl1 O44 113.2(4) . . ?
O42 Cl1 O41 110.4(4) . . ?
O44 Cl1 O41 109.1(4) . . ?
O42 Cl1 O43 109.7(5) . . ?
O44 Cl1 O43 110.0(4) . . ?
O41 Cl1 O43 103.9(5) . . ?
Cu2 Cl2 Cu3 70.94(6) . . ?

loop_
_geom_bond_atom_site_label_1
_geom_bond_atom_site_label_2
_geom_bond_distance
_geom_bond_site_symmetry_2
_geom_bond_publ_flag
Cu1 O11 1.922(4) . ?
Cu1 N2 1.961(4) . ?
Cu1 N1 1.984(4) . ?
Cu1 O31 1.997(4) . ?
Cu2 O21 1.912(4) . ?
Cu2 N12 1.953(4) . ?
Cu2 N11 1.983(4) . ?
Cu2 O31 2.023(4) . ?
Cu2 Cl2 2.564(2) . ?
Cu3 O1 1.914(4) . ?
Cu3 N22 1.957(4) . ?
Cu3 N21 1.977(4) . ?
Cu3 O31 1.990(4) . ?
Cu3 Cl2 2.747(3) . ?
O1 N2 1.334(5) . ?
N1 C1 1.316(7) . ?
N1 C5 1.361(6) . ?
N2 C6 1.295(6) . ?
O11 N12 1.336(5) . ?
N11 C21 1.337(6) . ?
N11 C25 1.344(6) . ?
N12 C26 1.291(6) . ?
O21 N22 1.343(5) . ?
N21 C41 1.339(8) . ?
N21 C45 1.359(7) . ?
N22 C46 1.286(6) . ?
O31 C61 1.489(9) . ?
O41 Cl1 1.409(5) . ?
C1 C2 1.388(8) . ?
C1 H1 0.79(5) . ?
C2 C3 1.361(9) . ?
C2 H2 0.82(6) . ?
C3 C4 1.373(8) . ?
C3 H3 0.90(5) . ?
C4 C5 1.374(7) . ?
C4 H4 0.84(6) . ?
C5 C6 1.482(7) . ?
C6 C7 1.477(7) . ?
C7 C8 1.386(7) . ?
C7 C12 1.395(7) . ?
C8 C9 1.375(8) . ?
C8 H8 0.95(5) . ?
C9 C10 1.374(9) . ?
C9 H9 0.80(8) . ?
C10 C11 1.368(9) . ?
C10 H10 1.00(6) . ?
C11 C12 1.369(8) . ?
C11 H11 0.91(6) . ?
C12 H12 0.82(6) . ?
C21 C22 1.370(8) . ?
C21 H21 0.96(5) . ?
C22 C23 1.355(9) . ?
C22 H22 0.83(6) . ?
C23 C24 1.383(8) . ?
C23 H23 0.92(6) . ?
C24 C25 1.394(7) . ?
C24 H24 0.80(6) . ?
C25 C26 1.474(6) . ?
C26 C27 1.479(7) . ?
C27 C28 1.376(8) . ?
C27 C32 1.389(7) . ?
C28 C29 1.376(8) . ?
C28 H28 0.77(5) . ?
C29 C30 1.373(10) . ?
C29 H29 0.84(6) . ?
C30 C31 1.354(10) . ?
C30 H30 0.92(8) . ?
C31 C32 1.406(8) . ?
C31 H31 0.98(7) . ?
C32 H32 0.95(5) . ?
C41 C42 1.377(9) . ?
C41 H41 0.82(6) . ?
C42 C43 1.352(10) . ?
C42 H42 0.92(6) . ?
C43 C44 1.389(9) . ?
C43 H43 0.84(7) . ?
C44 C45 1.367(7) . ?
C44 H44 0.85(7) . ?
C45 C46 1.489(7) . ?
C46 C47 1.487(7) . ?
C47 C48 1.383(8) . ?
C47 C52 1.386(8) . ?
C48 C49 1.377(8) . ?
C48 H48 0.83(6) . ?
C49 C50 1.385(11) . ?
C49 H49 0.84(6) . ?
C50 C51 1.357(11) . ?
C50 H50 1.06(8) . ?
C51 C52 1.389(10) . ?
C51 H51 0.90(7) . ?
C52 H52 0.92(5) . ?
C61 H61A 0.9600 . ?
C61 H61B 0.9600 . ?
C61 H61C 0.9600 . ?
Cl1 O42 1.380(6) . ?
Cl1 O44 1.407(5) . ?
Cl1 O43 1.434(7) . ?
